data_4512631
loop_
_publ_author_name
'Tsang, Min Ying'
'Di Salvo, Florencia'
'Teixidor, Francesc'
'Vi\~nas, Clara'
'Planas, Jos\'e Giner'
'Choquesillo-Lazarte, Duane'
'Vanthuyne, Nicolas'

_publ_section_title
;
 Is Molecular Chirality Connected to Supramolecular Chirality? The
 Particular Case of Chiral 2-Pyridyl Alcohols
;
_journal_issue 2
_journal_name_full 'Crystal Growth &amp; Design'
_journal_page_first 935
_journal_paper_doi 10.1021/cg501748x
_journal_volume 15
_journal_year 2015
_chemical_formula_moiety 'C8 H16 B10 I N O'
_chemical_formula_sum 'C8 H16 B10 I N O'
_chemical_formula_weight 377.22
_chemical_name_systematic
;
 ?
;
_space_group_crystal_system monoclinic
_space_group_IT_number 14
_space_group_name_Hall '-P 2yn'
_space_group_name_H-M_alt 'P 1 21/n 1'
_symmetry_space_group_name_Hall '-P 2yn'
_symmetry_space_group_name_H-M 'P 1 21/n 1'
_atom_sites_solution_hydrogens geom
_audit_creation_date 2014-10-10
_audit_creation_method
;
Olex2 1.2
(compiled 2014.09.19 svn.r3010 for OlexSys, GUI svn.r4874)
;
_cell_angle_alpha 90
_cell_angle_beta 95.550(4)
_cell_angle_gamma 90
_cell_formula_units_Z 4
_cell_length_a 11.1172(6)
_cell_length_b 7.0880(4)
_cell_length_c 20.8811(15)
_cell_measurement_reflns_used 8625
_cell_measurement_temperature 298(2)
_cell_measurement_theta_max 26.451
_cell_measurement_theta_min 3.039
_cell_volume 1637.69(17)
_computing_cell_refinement 'SAINT v8.34A (Bruker, 2013)'
_computing_data_collection 'Bruker Apex2, 2014'
_computing_data_reduction 'SAINT v8.34A (Bruker, 2013)'
_computing_molecular_graphics 'Olex2 (Dolomanov et al., 2009)'
_computing_publication_material 'Olex2 (Dolomanov et al., 2009)'
_computing_structure_refinement 'XL (Sheldrick, 2008)'
_diffrn_ambient_temperature 298(2)
_diffrn_measured_fraction_theta_full 0.999
_diffrn_measured_fraction_theta_max 0.997
_diffrn_measurement_device_type 'Bruker D8 Venture'
_diffrn_measurement_method '\f and \w scans'
_diffrn_radiation_monochromator multilayer
_diffrn_radiation_type MoK\a
_diffrn_radiation_wavelength 0.71073
_diffrn_reflns_av_R_equivalents 0.0515
_diffrn_reflns_av_unetI/netI 0.0325
_diffrn_reflns_Laue_measured_fraction_full 0.999
_diffrn_reflns_Laue_measured_fraction_max 0.997
_diffrn_reflns_limit_h_max 13
_diffrn_reflns_limit_h_min -13
_diffrn_reflns_limit_k_max 8
_diffrn_reflns_limit_k_min -8
_diffrn_reflns_limit_l_max 25
_diffrn_reflns_limit_l_min -26
_diffrn_reflns_number 20618
_diffrn_reflns_point_group_measured_fraction_full 0.999
_diffrn_reflns_point_group_measured_fraction_max 0.997
_diffrn_reflns_theta_full 25.242
_diffrn_reflns_theta_max 26.550
_diffrn_reflns_theta_min 2.167
_diffrn_source 'high brilliance microfocus sealed tube'
_diffrn_standards_number 0
_exptl_absorpt_coefficient_mu 1.942
_exptl_absorpt_correction_T_max 0.7454
_exptl_absorpt_correction_T_min 0.5584
_exptl_absorpt_correction_type multi-scan
_exptl_absorpt_process_details
;
SADABS-2014/3 (Bruker,2014) was used for absorption correction.
wR2(int) was 0.0684 before and 0.0426 after correction. The Ratio 
of minimum to maximum transmission is 0.7491. The \l/2 correction 
factor is Not present.
;
_exptl_crystal_colour colourless
_exptl_crystal_colour_primary colourless
_exptl_crystal_density_diffrn 1.530
_exptl_crystal_description block
_exptl_crystal_F_000 728
_exptl_crystal_size_max 0.1
_exptl_crystal_size_mid 0.08
_exptl_crystal_size_min 0.08
_refine_diff_density_max 0.635
_refine_diff_density_min -0.461
_refine_diff_density_rms 0.148
_refine_ls_extinction_method none
_refine_ls_goodness_of_fit_ref 1.121
_refine_ls_hydrogen_treatment constr
_refine_ls_matrix_type full
_refine_ls_number_parameters 201
_refine_ls_number_reflns 3401
_refine_ls_number_restraints 0
_refine_ls_restrained_S_all 1.121
_refine_ls_R_factor_all 0.0770
_refine_ls_R_factor_gt 0.0466
_refine_ls_shift/su_max 0.000
_refine_ls_shift/su_mean 0.000
_refine_ls_structure_factor_coef Fsqd
_refine_ls_weighting_details 'w=1/[\s^2^(Fo^2^)+(0.0686P)^2^+1.3272P] where P=(Fo^2^+2Fc^2^)/3'
_refine_ls_weighting_scheme calc
_refine_ls_wR_factor_gt 0.1339
_refine_ls_wR_factor_ref 0.1601
_reflns_Friedel_coverage 0.000
_reflns_number_gt 2280
_reflns_number_total 3401
_reflns_threshold_expression 'I > 2\s(I)'
_cod_data_source_file cg501748x_si_002.cif
_cod_data_source_block Rac-4a
_cod_depositor_comments 'Adding full bibliography for 4512623--4512632.cif.'
_cod_database_code 4512631
_shelxl_version_number 2014-3
_shelx_space_group_comment
;
The symmetry employed for this shelxl refinement is uniquely defined
by the following loop, which should always be used as a source of
symmetry information in preference to the above space-group names.
They are only intended as comments.
;
_shelx_estimated_absorpt_t_max 0.860
_shelx_estimated_absorpt_t_min 0.830
_olex2_refinement_description
;
1. Fixed Uiso
 At 1.2 times of:
  All B(H) groups, All C(H) groups
 At 1.5 times of:
  All O(H) groups
2. Others
 Sof(I7B)=1-FVAR(1)
 Sof(I7A)=FVAR(1)
3.a Ternary CH refined with riding coordinates:
 C13(H13)
3.b Aromatic/amide H refined with riding coordinates:
 C16(H16), C17(H17), C18(H18), C19(H19)
3.c Idealised tetrahedral OH refined as rotating group:
 O14(H14)
3.d Boron cage BH refined with riding coordinates:
 B2(H2), B3(H3), B4(H4), B5(H5), B6(H6), B8(H8), C9(H9), B10(H10), B11(H11),
 B12(H12)
;
_olex2_submission_special_instructions 'No special instructions were received'

loop_
_space_group_symop_operation_xyz
'x, y, z'
'-x+1/2, y+1/2, -z+1/2'
'-x, -y, -z'
'x-1/2, -y-1/2, z-1/2'

loop_
_atom_site_label
_atom_site_type_symbol
_atom_site_fract_x
_atom_site_fract_y
_atom_site_fract_z
_atom_site_U_iso_or_equiv
_atom_site_adp_type
_atom_site_occupancy
_atom_site_site_symmetry_order
_atom_site_calc_flag
_atom_site_refinement_flags_posn
_atom_site_refinement_flags_occupancy
_atom_site_disorder_assembly
_atom_site_disorder_group
C1 C 0.4720(3) 0.3988(5) 0.30871(18) 0.0391(8) Uani 1 1 d . . . .
B2 B 0.5253(5) 0.4806(7) 0.3831(2) 0.0573(12) Uani 1 1 d . . . .
H2 H 0.4964 0.6132 0.4043 0.069 Uiso 1 1 calc R . . .
B3 B 0.6172(4) 0.4807(7) 0.3185(2) 0.0510(11) Uani 1 1 d . . . .
H3 H 0.6471 0.6130 0.2975 0.061 Uiso 1 1 calc R . . .
B4 B 0.5806(5) 0.2835(9) 0.2707(3) 0.0782(18) Uani 1 1 d . . . .
H4 H 0.5882 0.2850 0.2185 0.094 Uiso 1 1 calc R . . .
B5 B 0.4641(6) 0.1624(7) 0.3038(4) 0.097(2) Uani 1 1 d . . . .
H5 H 0.3950 0.0853 0.2728 0.116 Uiso 1 1 calc R . . .
B6 B 0.4311(5) 0.2825(10) 0.3742(4) 0.091(2) Uani 1 1 d . . . .
H6 H 0.3396 0.2839 0.3902 0.109 Uiso 1 1 calc R . . .
I7A I 0.8314(6) 0.5563(5) 0.4428(5) 0.1126(15) Uani 0.536(19) 1 d . P A 2
I7B I 0.7931(8) 0.5515(5) 0.4624(3) 0.1032(12) Uani 0.464(19) 1 d . P A 1
B7 B 0.6753(4) 0.3978(7) 0.3952(2) 0.0574(12) Uani 1 1 d . . . .
B8 B 0.7081(5) 0.2770(10) 0.3264(3) 0.0800(18) Uani 1 1 d . . . .
H8 H 0.7995 0.2736 0.3105 0.096 Uiso 1 1 calc R . . .
C9 C 0.6095(9) 0.0914(9) 0.3207(5) 0.147(4) Uani 1 1 d . . . .
H9 H 0.6374 -0.0433 0.3006 0.177 Uiso 1 1 calc R . . .
B10 B 0.5232(8) 0.0889(9) 0.3781(6) 0.122(4) Uani 1 1 d . . . .
H10 H 0.4909 -0.0453 0.3967 0.146 Uiso 1 1 calc R . . .
B11 B 0.5582(6) 0.2756(11) 0.4304(3) 0.0870(19) Uani 1 1 d . . . .
H11 H 0.5504 0.2716 0.4825 0.104 Uiso 1 1 calc R . . .
B12 B 0.6730(6) 0.1502(8) 0.3949(3) 0.0846(19) Uani 1 1 d . . . .
H12 H 0.7404 0.0645 0.4239 0.101 Uiso 1 1 calc R . . .
C13 C 0.3727(3) 0.5167(5) 0.26903(19) 0.0440(8) Uani 1 1 d . . . .
H13 H 0.2934 0.4719 0.2794 0.053 Uiso 1 1 calc R . . .
O14 O 0.3850(2) 0.7056(4) 0.28756(17) 0.0664(9) Uani 1 1 d . . . .
H14 H 0.3227 0.7414 0.3018 0.100 Uiso 1 1 calc GR . . .
C15 C 0.3777(3) 0.5009(6) 0.1972(2) 0.0487(9) Uani 1 1 d . . . .
C16 C 0.4412(4) 0.6292(8) 0.1637(2) 0.0727(13) Uani 1 1 d . . . .
H16 H 0.4802 0.7306 0.1850 0.087 Uiso 1 1 calc R . . .
C17 C 0.4464(5) 0.6061(12) 0.0990(3) 0.102(2) Uani 1 1 d . . . .
H17 H 0.4909 0.6888 0.0760 0.122 Uiso 1 1 calc R . . .
C18 C 0.3848(6) 0.4588(13) 0.0687(3) 0.109(3) Uani 1 1 d . . . .
H18 H 0.3861 0.4398 0.0247 0.131 Uiso 1 1 calc R . . .
C19 C 0.3207(5) 0.3392(11) 0.1050(3) 0.0917(18) Uani 1 1 d . . . .
H19 H 0.2773 0.2409 0.0842 0.110 Uiso 1 1 calc R . . .
N20 N 0.3179(3) 0.3576(6) 0.16797(17) 0.0600(9) Uani 1 1 d . . . .

loop_
_atom_site_aniso_label
_atom_site_aniso_U_11
_atom_site_aniso_U_22
_atom_site_aniso_U_33
_atom_site_aniso_U_23
_atom_site_aniso_U_13
_atom_site_aniso_U_12
C1 0.0388(16) 0.0277(16) 0.051(2) -0.0019(15) 0.0027(15) 0.0024(13)
B2 0.079(3) 0.050(3) 0.043(3) -0.007(2) 0.003(2) 0.013(2)
B3 0.0345(19) 0.056(3) 0.061(3) 0.007(2) -0.0014(19) -0.0014(18)
B4 0.069(3) 0.094(4) 0.067(3) -0.037(3) -0.018(2) 0.046(3)
B5 0.104(4) 0.026(2) 0.145(6) -0.004(3) -0.066(4) 0.001(2)
B6 0.061(3) 0.094(5) 0.118(5) 0.065(4) 0.006(3) -0.015(3)
I7A 0.0966(18) 0.0742(7) 0.151(3) 0.0000(12) -0.0676(19) -0.0177(8)
I7B 0.108(2) 0.0865(9) 0.1023(18) 0.0008(8) -0.0566(14) -0.0330(11)
B7 0.064(3) 0.041(2) 0.062(3) 0.000(2) -0.022(2) -0.001(2)
B8 0.057(3) 0.106(5) 0.074(4) -0.016(3) -0.015(2) 0.041(3)
C9 0.169(7) 0.049(3) 0.197(9) -0.040(4) -0.123(7) 0.043(4)
B10 0.120(6) 0.037(3) 0.191(10) 0.031(4) -0.069(6) -0.016(3)
B11 0.094(4) 0.099(5) 0.066(4) 0.037(4) 0.000(3) 0.001(4)
B12 0.092(4) 0.044(3) 0.107(5) 0.004(3) -0.044(3) 0.013(3)
C13 0.0326(16) 0.0345(17) 0.064(2) 0.0011(17) 0.0023(15) 0.0034(14)
O14 0.0507(15) 0.0365(14) 0.110(3) -0.0046(15) -0.0011(15) 0.0085(12)
C15 0.0328(16) 0.052(2) 0.060(2) 0.0131(19) -0.0010(16) -0.0010(16)
C16 0.048(2) 0.088(3) 0.080(3) 0.027(3) -0.003(2) -0.015(2)
C17 0.065(3) 0.154(6) 0.087(4) 0.048(4) 0.007(3) -0.019(4)
C18 0.081(4) 0.183(8) 0.063(3) 0.018(4) 0.005(3) -0.015(4)
C19 0.078(3) 0.129(5) 0.067(4) -0.007(3) 0.000(3) -0.017(3)
N20 0.0516(18) 0.069(2) 0.058(2) -0.0004(19) 0.0017(15) -0.0056(17)

loop_
_atom_type_symbol
_atom_type_description
_atom_type_scat_dispersion_real
_atom_type_scat_dispersion_imag
_atom_type_scat_source
C C 0.0033 0.0016 'International Tables Vol C Tables 4.2.6.8 and 6.1.1.4'
H H 0.0000 0.0000 'International Tables Vol C Tables 4.2.6.8 and 6.1.1.4'
B B 0.0013 0.0007 'International Tables Vol C Tables 4.2.6.8 and 6.1.1.4'
I I -0.4742 1.8119 'International Tables Vol C Tables 4.2.6.8 and 6.1.1.4'
N N 0.0061 0.0033 'International Tables Vol C Tables 4.2.6.8 and 6.1.1.4'
O O 0.0106 0.0060 'International Tables Vol C Tables 4.2.6.8 and 6.1.1.4'

loop_
_geom_angle_atom_site_label_1
_geom_angle_atom_site_label_2
_geom_angle_atom_site_label_3
_geom_angle
B2 C1 B4 112.7(3)
B3 C1 B2 62.4(3)
B3 C1 B4 61.2(3)
B5 C1 B2 113.9(4)
B5 C1 B3 112.9(3)
B5 C1 B4 62.1(4)
B5 C1 B6 63.2(4)
B6 C1 B2 61.9(3)
B6 C1 B3 113.1(3)
B6 C1 B4 113.4(4)
C13 C1 B2 117.8(3)
C13 C1 B3 119.6(3)
C13 C1 B4 120.2(3)
C13 C1 B5 118.1(3)
C13 C1 B6 117.2(3)
C1 B2 H2 124.5
C1 B2 B3 58.8(2)
C1 B2 B6 58.7(3)
C1 B2 B7 104.9(3)
C1 B2 B11 105.2(4)
B3 B2 H2 121.3
B3 B2 B11 108.8(4)
B6 B2 H2 122.2
B6 B2 B3 107.6(4)
B6 B2 B7 107.2(4)
B6 B2 B11 59.4(4)
B7 B2 H2 122.4
B7 B2 B3 60.1(3)
B7 B2 B11 60.5(3)
B11 B2 H2 121.9
C1 B3 B2 58.9(2)
C1 B3 H3 124.1
C1 B3 B4 59.6(3)
C1 B3 B7 104.7(3)
C1 B3 B8 105.0(4)
B2 B3 H3 121.5
B4 B3 B2 108.5(4)
B4 B3 H3 121.2
B4 B3 B7 107.3(4)
B4 B3 B8 59.8(3)
B7 B3 B2 59.8(3)
B7 B3 H3 123.0
B8 B3 B2 107.2(4)
B8 B3 H3 122.9
B8 B3 B7 59.1(3)
C1 B4 B3 59.2(2)
C1 B4 H4 125.4
C1 B4 B5 58.0(3)
C1 B4 B8 105.4(4)
C1 B4 C9 101.2(5)
B3 B4 H4 121.5
B3 B4 B5 107.9(4)
B3 B4 B8 60.6(3)
B5 B4 H4 121.8
B8 B4 H4 121.6
B8 B4 B5 107.9(5)
C9 B4 B3 105.4(4)
C9 B4 H4 125.3
C9 B4 B5 58.4(5)
C9 B4 B8 58.9(4)
C1 B5 B4 59.9(3)
C1 B5 H5 124.1
C1 B5 B6 58.9(3)
C1 B5 C9 103.9(4)
C1 B5 B10 103.6(4)
B4 B5 H5 120.9
B4 B5 B6 108.3(4)
B6 B5 H5 122.6
C9 B5 B4 60.1(5)
C9 B5 H5 124.9
C9 B5 B6 103.9(5)
C9 B5 B10 56.3(5)
B10 B5 B4 105.9(5)
B10 B5 H5 124.6
B10 B5 B6 58.9(5)
C1 B6 B2 59.4(3)
C1 B6 B5 58.0(3)
C1 B6 H6 124.6
C1 B6 B10 102.8(6)
C1 B6 B11 107.0(4)
B2 B6 B5 107.7(4)
B2 B6 H6 121.4
B5 B6 H6 121.9
B10 B6 B2 106.8(4)
B10 B6 B5 58.8(5)
B10 B6 H6 124.0
B10 B6 B11 60.3(4)
B11 B6 B2 61.0(4)
B11 B6 B5 109.0(5)
B11 B6 H6 120.5
B2 B7 B3 60.2(3)
B2 B7 I7A 125.7(3)
B2 B7 I7B 116.0(4)
B2 B7 B11 60.1(3)
B3 B7 I7A 116.0(4)
B3 B7 I7B 125.2(3)
B3 B7 B11 108.5(3)
B8 B7 B2 108.5(3)
B8 B7 B3 60.3(3)
B8 B7 I7A 113.7(5)
B8 B7 I7B 129.2(4)
B8 B7 B11 108.7(4)
B8 B7 B12 60.6(4)
B11 B7 I7A 129.2(5)
B11 B7 I7B 113.9(4)
B12 B7 B2 108.6(4)
B12 B7 B3 109.0(4)
B12 B7 I7A 121.2(3)
B12 B7 I7B 121.5(3)
B12 B7 B11 60.2(4)
B3 B8 H8 121.9
B3 B8 B12 108.9(4)
B4 B8 B3 59.6(3)
B4 B8 H8 120.9
B4 B8 B12 109.0(5)
B7 B8 B3 60.7(3)
B7 B8 B4 108.4(3)
B7 B8 H8 122.3
B7 B8 B12 60.1(3)
C9 B8 B3 105.5(4)
C9 B8 B4 60.0(4)
C9 B8 B7 104.6(5)
C9 B8 H8 124.5
C9 B8 B12 58.3(5)
B12 B8 H8 121.1
B4 C9 H9 119.8
B5 C9 B4 61.5(4)
B5 C9 B8 112.2(4)
B5 C9 H9 118.4
B8 C9 B4 61.1(4)
B8 C9 H9 119.5
B10 C9 B4 111.7(5)
B10 C9 B5 62.1(6)
B10 C9 B8 112.4(5)
B10 C9 H9 119.1
B10 C9 B12 63.0(5)
B12 C9 B4 113.4(4)
B12 C9 B5 115.0(7)
B12 C9 B8 62.5(4)
B12 C9 H9 117.1
B5 B10 B6 62.4(4)
B5 B10 H10 118.3
B5 B10 B11 112.5(4)
B5 B10 B12 112.8(7)
B6 B10 H10 119.8
B6 B10 B11 60.9(5)
B6 B10 B12 111.7(4)
C9 B10 B5 61.5(6)
C9 B10 B6 110.7(6)
C9 B10 H10 120.7
C9 B10 B11 110.3(5)
C9 B10 B12 60.9(5)
B11 B10 H10 119.9
B12 B10 H10 119.2
B12 B10 B11 61.7(4)
B2 B11 B7 59.4(3)
B2 B11 H11 122.7
B2 B11 B12 107.2(4)
B6 B11 B2 59.6(3)
B6 B11 B7 106.6(4)
B6 B11 H11 121.9
B6 B11 B12 107.6(5)
B7 B11 H11 123.4
B10 B11 B2 104.7(4)
B10 B11 B6 58.8(4)
B10 B11 B7 103.9(6)
B10 B11 H11 124.6
B10 B11 B12 58.8(5)
B12 B11 B7 59.2(3)
B12 B11 H11 121.8
B7 B12 B8 59.2(3)
B7 B12 B11 60.6(4)
B7 B12 H12 122.8
B8 B12 B11 107.9(4)
B8 B12 H12 122.4
C9 B12 B7 104.7(4)
C9 B12 B8 59.2(5)
C9 B12 B10 56.1(5)
C9 B12 B11 104.6(5)
C9 B12 H12 124.8
B10 B12 B7 105.4(4)
B10 B12 B8 104.4(5)
B10 B12 B11 59.4(5)
B10 B12 H12 124.5
B11 B12 H12 121.7
C1 C13 H13 108.4
O14 C13 C1 108.7(3)
O14 C13 H13 108.4
O14 C13 C15 109.5(3)
C15 C13 C1 113.3(3)
C15 C13 H13 108.4
C13 O14 H14 109.5
C16 C15 C13 121.6(4)
N20 C15 C13 116.5(3)
N20 C15 C16 121.9(4)
C15 C16 H16 120.2
C17 C16 C15 119.5(5)
C17 C16 H16 120.2
C16 C17 H17 120.6
C16 C17 C18 118.7(5)
C18 C17 H17 120.6
C17 C18 H18 120.8
C17 C18 C19 118.4(6)
C19 C18 H18 120.8
C18 C19 H19 118.4
N20 C19 C18 123.2(6)
N20 C19 H19 118.4
C19 N20 C15 118.2(4)

loop_
_geom_bond_atom_site_label_1
_geom_bond_atom_site_label_2
_geom_bond_distance
C1 B2 1.709(6)
C1 B3 1.708(5)
C1 B4 1.715(6)
C1 B5 1.681(6)
C1 B6 1.697(7)
C1 C13 1.558(5)
B2 H2 1.1000
B2 B3 1.769(7)
B2 B6 1.751(9)
B2 B7 1.762(7)
B2 B11 1.774(8)
B3 H3 1.1000
B3 B4 1.743(8)
B3 B7 1.768(7)
B3 B8 1.761(7)
B4 H4 1.1000
B4 B5 1.751(11)
B4 B8 1.746(7)
B4 C9 1.728(10)
B5 H5 1.1000
B5 B6 1.769(11)
B5 C9 1.698(10)
B5 B10 1.707(12)
B6 H6 1.1000
B6 B10 1.709(11)
B6 B11 1.747(9)
I7A B7 2.221(6)
I7B B7 2.125(6)
B7 B8 1.740(8)
B7 B11 1.781(9)
B7 B12 1.756(7)
B8 H8 1.1000
B8 C9 1.708(11)
B8 B12 1.764(10)
C9 H9 1.1000
C9 B10 1.607(14)
C9 B12 1.691(10)
B10 H10 1.1000
B10 B11 1.735(12)
B10 B12 1.725(10)
B11 H11 1.1000
B11 B12 1.775(10)
B12 H12 1.1000
C13 H13 0.9800
C13 O14 1.397(4)
C13 C15 1.512(6)
O14 H14 0.8200
C15 C16 1.382(6)
C15 N20 1.329(5)
C16 H16 0.9300
C16 C17 1.367(8)
C17 H17 0.9300
C17 C18 1.370(10)
C18 H18 0.9300
C18 C19 1.380(9)
C19 H19 0.9300
C19 N20 1.325(6)

loop_
_geom_hbond_atom_site_label_D
_geom_hbond_atom_site_label_H
_geom_hbond_atom_site_label_A
_geom_hbond_distance_DH
_geom_hbond_distance_HA
_geom_hbond_distance_DA
_geom_hbond_angle_DHA
_geom_hbond_site_symmetry_A
O14 H14 N20 0.82 1.93 2.742(4) 172.6 2
